data_7713370
loop_
_publ_author_name
'Arion, Vladimir'
'Wittmann, Christopher'
'D\"om\"ot\"or, Orsolya'
'Kuznetcova, Irina'
'Spengler, Gabriella'
'Reynisson, Johannes'
'Holder, Lauren'
'Miller, Gavin John'
'Enyedy, Eva A.'
'Bai, Ruoli'
'Hamel, Ernest'

_publ_section_title
;
 Indolo[2,3-e]benzazocines and indolo[2,3-f]benzazonines and their
 copper(II) complexes as microtubule destabilizing agents
;
_journal_name_full 'Dalton Transactions'
_journal_paper_doi 10.1039/D3DT01632C
_journal_year 2023
_chemical_formula_moiety 'C25 H29 Br N2 O4'
_chemical_formula_sum 'C25 H29 Br N2 O4'
_chemical_formula_weight 501.41
_space_group_crystal_system triclinic
_space_group_IT_number 2
_space_group_name_Hall '-P 1'
_space_group_name_H-M_alt 'P -1'
_atom_sites_solution_hydrogens geom
_audit_creation_method SHELXL-2014
_audit_update_record
;
2023-05-10 deposited with the CCDC.	2023-07-03 downloaded from the CCDC.
;
_cell_angle_alpha 72.853(4)
_cell_angle_beta 81.357(4)
_cell_angle_gamma 75.773(4)
_cell_formula_units_Z 2
_cell_length_a 9.0922(4)
_cell_length_b 10.7884(5)
_cell_length_c 13.2927(7)
_cell_measurement_reflns_used 38204
_cell_measurement_temperature 100(2)
_cell_measurement_theta_max 30.56
_cell_measurement_theta_min 2.22
_cell_volume 1203.45(10)
_computing_cell_refinement 'X-Area Recipe 1.36.0-0 (STOE, 2020)'
_computing_data_collection 'X-Area Pilatus3_SV 1.31.170.0 (STOE, 2020)'
_computing_data_reduction 'X-Area Integrate 1.78.3.0; X-Area LANA 1.83.8.0 (STOE, 2020)'
_computing_molecular_graphics 'Bruker SHELXTL'
_computing_publication_material 'Bruker SHELXTL'
_computing_structure_refinement 'SHELXL-2014 (Sheldrick, 2014)'
_computing_structure_solution 'SHELXS-2014 (Sheldrick, 2014)'
_diffrn_ambient_temperature 100(2)
_diffrn_measured_fraction_theta_full 0.992
_diffrn_measured_fraction_theta_max 0.931
_diffrn_measurement_device_type 'STOE STADIVARI'
_diffrn_measurement_method 'rotation method, \w scans'
_diffrn_radiation_type MoK\a
_diffrn_radiation_wavelength 0.71073
_diffrn_reflns_av_R_equivalents 0.0292
_diffrn_reflns_av_unetI/netI 0.0588
_diffrn_reflns_Laue_measured_fraction_full 0.992
_diffrn_reflns_Laue_measured_fraction_max 0.931
_diffrn_reflns_limit_h_max 12
_diffrn_reflns_limit_h_min -12
_diffrn_reflns_limit_k_max 15
_diffrn_reflns_limit_k_min -15
_diffrn_reflns_limit_l_max 18
_diffrn_reflns_limit_l_min -19
_diffrn_reflns_number 22693
_diffrn_reflns_point_group_measured_fraction_full 0.992
_diffrn_reflns_point_group_measured_fraction_max 0.931
_diffrn_reflns_theta_full 25.242
_diffrn_reflns_theta_max 31.028
_diffrn_reflns_theta_min 2.319
_diffrn_source 'Primux 100 micro'
_exptl_absorpt_coefficient_mu 1.741
_exptl_absorpt_correction_T_max 0.0358
_exptl_absorpt_correction_T_min 0.0240
_exptl_absorpt_correction_type multi-scan
_exptl_absorpt_process_details SADABS
_exptl_crystal_colour colourless
_exptl_crystal_density_diffrn 1.384
_exptl_crystal_description block
_exptl_crystal_F_000 520
_exptl_crystal_size_max 0.800
_exptl_crystal_size_mid 0.633
_exptl_crystal_size_min 0.500
_refine_diff_density_max 0.638
_refine_diff_density_min -1.502
_refine_diff_density_rms 0.103
_refine_ls_extinction_coef 0.022(3)
_refine_ls_extinction_expression Fc^*^=kFc[1+0.001xFc^2^\l^3^/sin(2\q)]^-1/4^
_refine_ls_extinction_method SHELXL
_refine_ls_goodness_of_fit_ref 1.081
_refine_ls_hydrogen_treatment constr
_refine_ls_matrix_type full
_refine_ls_number_parameters 294
_refine_ls_number_reflns 7151
_refine_ls_number_restraints 0
_refine_ls_restrained_S_all 1.081
_refine_ls_R_factor_all 0.1012
_refine_ls_R_factor_gt 0.0532
_refine_ls_shift/su_max 0.000
_refine_ls_shift/su_mean 0.000
_refine_ls_structure_factor_coef Fsqd
_refine_ls_weighting_details 'w=1/[\s^2^(Fo^2^)+(0.0850P)^2^] where P=(Fo^2^+2Fc^2^)/3'
_refine_ls_weighting_scheme calc
_refine_ls_wR_factor_gt 0.1358
_refine_ls_wR_factor_ref 0.1577
_reflns_Friedel_coverage 0.000
_reflns_number_gt 4408
_reflns_number_total 7151
_reflns_threshold_expression 'I > 2\s(I)'
_cod_data_source_file d3dt01632c2.cif
_cod_data_source_block chwi185e
_cod_original_cell_volume 1203.45(11)
_cod_database_code 7713370
_shelx_space_group_comment
;
The symmetry employed for this shelxl refinement is uniquely defined
by the following loop, which should always be used as a source of
symmetry information in preference to the above space-group names.
They are only intended as comments.
;
_shelx_estimated_absorpt_t_min 0.336
_shelx_estimated_absorpt_t_max 0.476
_shelxl_version_number 2014-3

loop_
_space_group_symop_operation_xyz
'x, y, z'
'-x, -y, -z'

loop_
_atom_site_label
_atom_site_type_symbol
_atom_site_fract_x
_atom_site_fract_y
_atom_site_fract_z
_atom_site_U_iso_or_equiv
_atom_site_adp_type
_atom_site_occupancy
_atom_site_site_symmetry_order
_atom_site_calc_flag
_atom_site_refinement_flags_posn
_atom_site_refinement_flags_adp
_atom_site_refinement_flags_occupancy
_atom_site_disorder_assembly
_atom_site_disorder_group
Br1 Br 0.32636(4) -0.09503(3) 0.71258(3) 0.04175(14) Uani 1 1 d . . . . .
N12 N 0.3266(2) 0.5416(2) 0.20849(17) 0.0233(5) Uani 1 1 d . . . . .
O25 O 0.5543(2) 0.5255(2) 0.09324(15) 0.0283(4) Uani 1 1 d . . . . .
O21 O 0.1819(2) 0.2979(2) 0.36714(14) 0.0269(4) Uani 1 1 d . . . . .
O1 O 0.5179(2) 0.4243(2) 0.39736(15) 0.0298(4) Uani 1 1 d . . . . .
O2 O 0.1222(2) 0.2257(2) 0.54288(15) 0.0316(5) Uani 1 1 d . . . . .
C15 C 0.0796(3) 0.7994(3) 0.0180(2) 0.0296(6) Uani 1 1 d . . . . .
H15 H 0.0666 0.8384 -0.0550 0.036 Uiso 1 1 calc R U . . .
C13 C 0.2159(3) 0.6422(3) 0.1566(2) 0.0237(5) Uani 1 1 d . . . . .
C14 C 0.2022(3) 0.6964(3) 0.0479(2) 0.0267(6) Uani 1 1 d . . . . .
H14 H 0.2742 0.6635 -0.0028 0.032 Uiso 1 1 calc R U . . .
C24 C 0.4446(3) 0.4581(3) 0.1568(2) 0.0274(6) Uani 1 1 d . . . . .
H24A H 0.4961 0.3820 0.2114 0.033 Uiso 1 1 calc R U . . .
H24B H 0.3968 0.4222 0.1125 0.033 Uiso 1 1 calc R U . . .
N9 N 0.3101(3) 0.3427(2) 0.48012(17) 0.0247(5) Uani 1 1 d . . . . .
C5 C 0.6282(3) 0.1225(3) 0.7443(2) 0.0323(7) Uani 1 1 d . . . . .
H5 H 0.6693 0.1967 0.7040 0.039 Uiso 1 1 calc R U . . .
C4 C 0.6709(4) 0.0595(3) 0.8455(2) 0.0334(7) Uani 1 1 d . . . . .
H4 H 0.7403 0.0906 0.8737 0.040 Uiso 1 1 calc R U . . .
C6 C 0.5263(3) 0.0801(3) 0.6992(2) 0.0271(6) Uani 1 1 d . . . . .
C10 C 0.3841(3) 0.4241(3) 0.3969(2) 0.0258(6) Uani 1 1 d . . . . .
C11 C 0.2871(3) 0.5205(3) 0.3164(2) 0.0245(5) Uani 1 1 d . . . . .
C8 C 0.3790(3) 0.2868(3) 0.5815(2) 0.0257(6) Uani 1 1 d . . . . .
H8A H 0.2971 0.2776 0.6398 0.031 Uiso 1 1 calc R U . . .
H8B H 0.4366 0.3489 0.5908 0.031 Uiso 1 1 calc R U . . .
C19 C 0.1542(3) 0.6068(3) 0.3333(2) 0.0265(6) Uani 1 1 d . . . . .
H19 H 0.1025 0.6118 0.4002 0.032 Uiso 1 1 calc R U . . .
C23C C 0.0804(4) 0.1077(3) 0.3709(3) 0.0427(8) Uani 1 1 d . . . . .
H23A H 0.1826 0.0689 0.3444 0.064 Uiso 1 1 calc R U . . .
H23B H 0.0043 0.0785 0.3435 0.064 Uiso 1 1 calc R U . . .
H23C H 0.0709 0.0786 0.4483 0.064 Uiso 1 1 calc R U . . .
C18 C 0.1073(3) 0.6877(3) 0.2337(2) 0.0251(6) Uani 1 1 d . . . . .
C23A C 0.0756(4) 0.3063(4) 0.2165(3) 0.0433(8) Uani 1 1 d . . . . .
H23D H 0.0692 0.4024 0.1960 0.065 Uiso 1 1 calc R U . . .
H23E H -0.0044 0.2869 0.1854 0.065 Uiso 1 1 calc R U . . .
H23F H 0.1755 0.2617 0.1911 0.065 Uiso 1 1 calc R U . . .
C22 C 0.0547(3) 0.2573(3) 0.3347(2) 0.0312(6) Uani 1 1 d . . . . .
C20 C 0.1939(3) 0.2848(3) 0.4680(2) 0.0251(6) Uani 1 1 d . . . . .
C7 C 0.4856(3) 0.1517(3) 0.5885(2) 0.0296(6) Uani 1 1 d . . . . .
H7A H 0.4360 0.0965 0.5623 0.036 Uiso 1 1 calc R U . . .
H7B H 0.5799 0.1640 0.5423 0.036 Uiso 1 1 calc R U . . .
C1 C 0.4682(3) -0.0285(3) 0.7635(2) 0.0276(6) Uani 1 1 d . . . . .
C26 C 0.6512(4) 0.5600(4) 0.1505(2) 0.0371(7) Uani 1 1 d . . . . .
H26A H 0.6848 0.4842 0.2115 0.045 Uiso 1 1 calc R U . . .
H26B H 0.5957 0.6366 0.1774 0.045 Uiso 1 1 calc R U . . .
C17 C -0.0143(3) 0.7940(3) 0.1992(2) 0.0296(6) Uani 1 1 d . . . . .
H17 H -0.0872 0.8280 0.2489 0.035 Uiso 1 1 calc R U . . .
C27 C 0.7856(3) 0.5948(3) 0.0781(2) 0.0354(7) Uani 1 1 d . . . . .
H27A H 0.7520 0.6735 0.0204 0.053 Uiso 1 1 calc R U . . .
H27B H 0.8365 0.5202 0.0487 0.053 Uiso 1 1 calc R U . . .
H27C H 0.8567 0.6135 0.1174 0.053 Uiso 1 1 calc R U . . .
C2 C 0.5099(3) -0.0928(3) 0.8643(2) 0.0316(6) Uani 1 1 d . . . . .
H2 H 0.4688 -0.1668 0.9053 0.038 Uiso 1 1 calc R U . . .
C16 C -0.0269(3) 0.8480(3) 0.0933(2) 0.0293(6) Uani 1 1 d . . . . .
H16 H -0.1093 0.9199 0.0700 0.035 Uiso 1 1 calc R U . . .
C3 C 0.6125(4) -0.0482(3) 0.9053(2) 0.0324(6) Uani 1 1 d . . . . .
H3 H 0.6425 -0.0921 0.9746 0.039 Uiso 1 1 calc R U . . .
C23B C -0.0980(4) 0.3261(4) 0.3783(3) 0.0500(10) Uani 1 1 d . . . . .
H23G H -0.1088 0.2910 0.4553 0.075 Uiso 1 1 calc R U . . .
H23H H -0.1805 0.3097 0.3476 0.075 Uiso 1 1 calc R U . . .
H23I H -0.1030 0.4218 0.3600 0.075 Uiso 1 1 calc R U . . .

loop_
_atom_site_aniso_label
_atom_site_aniso_U_11
_atom_site_aniso_U_22
_atom_site_aniso_U_33
_atom_site_aniso_U_23
_atom_site_aniso_U_13
_atom_site_aniso_U_12
Br1 0.0404(2) 0.0369(2) 0.0516(2) -0.00925(15) -0.01649(15) -0.01070(14)
N12 0.0235(11) 0.0241(11) 0.0194(11) -0.0047(9) -0.0004(9) -0.0022(9)
O25 0.0251(10) 0.0399(12) 0.0212(10) -0.0110(8) 0.0015(8) -0.0080(9)
O21 0.0273(10) 0.0327(11) 0.0208(10) -0.0060(8) -0.0031(8) -0.0072(8)
O1 0.0270(10) 0.0361(11) 0.0257(10) -0.0070(8) -0.0016(8) -0.0078(9)
O2 0.0248(10) 0.0445(12) 0.0231(10) -0.0052(9) 0.0016(8) -0.0100(9)
C15 0.0377(16) 0.0271(14) 0.0251(14) -0.0004(11) -0.0077(12) -0.0140(12)
C13 0.0247(13) 0.0231(13) 0.0229(13) -0.0048(10) -0.0018(10) -0.0061(10)
C14 0.0299(14) 0.0269(14) 0.0239(14) -0.0057(11) -0.0011(11) -0.0090(11)
C24 0.0278(14) 0.0302(15) 0.0230(14) -0.0081(11) 0.0015(11) -0.0050(11)
N9 0.0254(11) 0.0285(12) 0.0173(11) -0.0036(9) -0.0010(9) -0.0040(9)
C5 0.0340(16) 0.0317(16) 0.0327(16) -0.0073(12) -0.0033(13) -0.0112(13)
C4 0.0377(16) 0.0345(16) 0.0302(16) -0.0090(13) -0.0118(13) -0.0059(13)
C6 0.0259(14) 0.0287(14) 0.0263(14) -0.0099(11) -0.0025(11) -0.0021(11)
C10 0.0285(14) 0.0261(14) 0.0222(13) -0.0087(11) 0.0020(11) -0.0043(11)
C11 0.0259(13) 0.0267(14) 0.0184(13) -0.0050(10) 0.0006(10) -0.0036(11)
C8 0.0269(14) 0.0310(14) 0.0179(13) -0.0047(10) -0.0023(11) -0.0057(11)
C19 0.0300(14) 0.0270(14) 0.0203(13) -0.0060(10) 0.0030(11) -0.0059(11)
C23C 0.0422(18) 0.0390(18) 0.051(2) -0.0104(15) -0.0084(16) -0.0153(15)
C18 0.0257(13) 0.0245(13) 0.0244(14) -0.0057(10) 0.0004(11) -0.0066(11)
C23A 0.051(2) 0.052(2) 0.0336(18) -0.0135(15) -0.0113(15) -0.0162(17)
C22 0.0249(14) 0.0398(17) 0.0318(16) -0.0139(13) -0.0034(12) -0.0066(12)
C20 0.0228(13) 0.0284(14) 0.0216(13) -0.0071(11) -0.0028(11) 0.0006(11)
C7 0.0304(15) 0.0336(15) 0.0230(14) -0.0087(11) -0.0036(12) -0.0013(12)
C1 0.0246(13) 0.0283(14) 0.0310(15) -0.0088(12) -0.0066(11) -0.0040(11)
C26 0.0342(16) 0.056(2) 0.0262(16) -0.0143(14) -0.0034(13) -0.0148(15)
C17 0.0256(14) 0.0257(14) 0.0338(16) -0.0063(12) 0.0018(12) -0.0038(11)
C27 0.0326(16) 0.0360(17) 0.0367(17) -0.0064(13) -0.0018(13) -0.0104(13)
C2 0.0331(15) 0.0262(14) 0.0326(16) -0.0055(12) -0.0023(12) -0.0045(12)
C16 0.0266(14) 0.0276(14) 0.0336(16) -0.0067(12) -0.0071(12) -0.0047(11)
C3 0.0403(17) 0.0317(15) 0.0241(14) -0.0070(12) -0.0096(13) -0.0020(13)
C23B 0.0278(16) 0.073(3) 0.053(2) -0.032(2) -0.0121(15) 0.0061(17)

loop_
_atom_type_symbol
_atom_type_description
_atom_type_scat_dispersion_real
_atom_type_scat_dispersion_imag
_atom_type_scat_source
C C 0.0033 0.0016 'International Tables Vol C Tables 4.2.6.8 and 6.1.1.4'
H H 0.0000 0.0000 'International Tables Vol C Tables 4.2.6.8 and 6.1.1.4'
Br Br -0.2901 2.4595 'International Tables Vol C Tables 4.2.6.8 and 6.1.1.4'
N N 0.0061 0.0033 'International Tables Vol C Tables 4.2.6.8 and 6.1.1.4'
O O 0.0106 0.0060 'International Tables Vol C Tables 4.2.6.8 and 6.1.1.4'

loop_
_geom_angle_atom_site_label_1
_geom_angle_atom_site_label_2
_geom_angle_atom_site_label_3
_geom_angle
_geom_angle_site_symmetry_1
_geom_angle_site_symmetry_3
_geom_angle_publ_flag
C13 N12 C11 107.9(2) . . ?
C13 N12 C24 124.1(2) . . ?
C11 N12 C24 127.0(2) . . ?
C24 O25 C26 114.4(2) . . ?
C20 O21 C22 120.7(2) . . ?
C14 C15 C16 121.5(3) . . ?
C14 C15 H15 119.3 . . ?
C16 C15 H15 119.3 . . ?
N12 C13 C14 129.5(2) . . ?
N12 C13 C18 108.2(2) . . ?
C14 C13 C18 122.3(3) . . ?
C15 C14 C13 116.9(3) . . ?
C15 C14 H14 121.5 . . ?
C13 C14 H14 121.5 . . ?
O25 C24 N12 113.2(2) . . ?
O25 C24 H24A 108.9 . . ?
N12 C24 H24A 108.9 . . ?
O25 C24 H24B 108.9 . . ?
N12 C24 H24B 108.9 . . ?
H24A C24 H24B 107.8 . . ?
C10 N9 C20 123.9(2) . . ?
C10 N9 C8 118.8(2) . . ?
C20 N9 C8 115.6(2) . . ?
C4 C5 C6 122.0(3) . . ?
C4 C5 H5 119.0 . . ?
C6 C5 H5 119.0 . . ?
C3 C4 C5 119.9(3) . . ?
C3 C4 H4 120.0 . . ?
C5 C4 H4 120.0 . . ?
C5 C6 C1 116.0(3) . . ?
C5 C6 C7 119.6(3) . . ?
C1 C6 C7 124.4(3) . . ?
O1 C10 N9 121.1(3) . . ?
O1 C10 C11 122.3(3) . . ?
N9 C10 C11 116.1(2) . . ?
C19 C11 N12 109.6(2) . . ?
C19 C11 C10 127.3(2) . . ?
N12 C11 C10 123.0(2) . . ?
N9 C8 C7 112.3(2) . . ?
N9 C8 H8A 109.1 . . ?
C7 C8 H8A 109.1 . . ?
N9 C8 H8B 109.1 . . ?
C7 C8 H8B 109.1 . . ?
H8A C8 H8B 107.9 . . ?
C11 C19 C18 107.8(2) . . ?
C11 C19 H19 126.1 . . ?
C18 C19 H19 126.1 . . ?
C22 C23C H23A 109.5 . . ?
C22 C23C H23B 109.5 . . ?
H23A C23C H23B 109.5 . . ?
C22 C23C H23C 109.5 . . ?
H23A C23C H23C 109.5 . . ?
H23B C23C H23C 109.5 . . ?
C17 C18 C19 135.1(3) . . ?
C17 C18 C13 118.5(3) . . ?
C19 C18 C13 106.4(2) . . ?
C22 C23A H23D 109.5 . . ?
C22 C23A H23E 109.5 . . ?
H23D C23A H23E 109.5 . . ?
C22 C23A H23F 109.5 . . ?
H23D C23A H23F 109.5 . . ?
H23E C23A H23F 109.5 . . ?
O21 C22 C23A 101.7(2) . . ?
O21 C22 C23C 108.3(2) . . ?
C23A C22 C23C 111.5(3) . . ?
O21 C22 C23B 110.3(2) . . ?
C23A C22 C23B 111.4(3) . . ?
C23C C22 C23B 113.0(3) . . ?
O2 C20 O21 126.5(3) . . ?
O2 C20 N9 122.0(2) . . ?
O21 C20 N9 111.5(2) . . ?
C6 C7 C8 112.3(2) . . ?
C6 C7 H7A 109.1 . . ?
C8 C7 H7A 109.1 . . ?
C6 C7 H7B 109.1 . . ?
C8 C7 H7B 109.1 . . ?
H7A C7 H7B 107.9 . . ?
C2 C1 C6 122.8(3) . . ?
C2 C1 Br1 116.9(2) . . ?
C6 C1 Br1 120.3(2) . . ?
O25 C26 C27 108.4(2) . . ?
O25 C26 H26A 110.0 . . ?
C27 C26 H26A 110.0 . . ?
O25 C26 H26B 110.0 . . ?
C27 C26 H26B 110.0 . . ?
H26A C26 H26B 108.4 . . ?
C16 C17 C18 119.2(3) . . ?
C16 C17 H17 120.4 . . ?
C18 C17 H17 120.4 . . ?
C26 C27 H27A 109.5 . . ?
C26 C27 H27B 109.5 . . ?
H27A C27 H27B 109.5 . . ?
C26 C27 H27C 109.5 . . ?
H27A C27 H27C 109.5 . . ?
H27B C27 H27C 109.5 . . ?
C1 C2 C3 119.2(3) . . ?
C1 C2 H2 120.4 . . ?
C3 C2 H2 120.4 . . ?
C17 C16 C15 121.5(3) . . ?
C17 C16 H16 119.3 . . ?
C15 C16 H16 119.3 . . ?
C4 C3 C2 120.0(3) . . ?
C4 C3 H3 120.0 . . ?
C2 C3 H3 120.0 . . ?
C22 C23B H23G 109.5 . . ?
C22 C23B H23H 109.5 . . ?
H23G C23B H23H 109.5 . . ?
C22 C23B H23I 109.5 . . ?
H23G C23B H23I 109.5 . . ?
H23H C23B H23I 109.5 . . ?

loop_
_geom_bond_atom_site_label_1
_geom_bond_atom_site_label_2
_geom_bond_distance
_geom_bond_site_symmetry_2
_geom_bond_publ_flag
Br1 C1 1.909(3) . ?
N12 C13 1.377(3) . ?
N12 C11 1.390(3) . ?
N12 C24 1.451(3) . ?
O25 C24 1.407(3) . ?
O25 C26 1.422(3) . ?
O21 C20 1.324(3) . ?
O21 C22 1.492(3) . ?
O1 C10 1.218(3) . ?
O2 C20 1.208(3) . ?
C15 C14 1.378(4) . ?
C15 C16 1.408(4) . ?
C15 H15 0.9500 . ?
C13 C14 1.402(4) . ?
C13 C18 1.421(4) . ?
C14 H14 0.9500 . ?
C24 H24A 0.9900 . ?
C24 H24B 0.9900 . ?
N9 C10 1.393(3) . ?
N9 C20 1.402(4) . ?
N9 C8 1.470(3) . ?
C5 C4 1.382(4) . ?
C5 C6 1.400(4) . ?
C5 H5 0.9500 . ?
C4 C3 1.377(4) . ?
C4 H4 0.9500 . ?
C6 C1 1.400(4) . ?
C6 C7 1.501(4) . ?
C10 C11 1.477(4) . ?
C11 C19 1.366(4) . ?
C8 C7 1.525(4) . ?
C8 H8A 0.9900 . ?
C8 H8B 0.9900 . ?
C19 C18 1.415(4) . ?
C19 H19 0.9500 . ?
C23C C22 1.510(4) . ?
C23C H23A 0.9800 . ?
C23C H23B 0.9800 . ?
C23C H23C 0.9800 . ?
C18 C17 1.403(4) . ?
C23A C22 1.501(4) . ?
C23A H23D 0.9800 . ?
C23A H23E 0.9800 . ?
C23A H23F 0.9800 . ?
C22 C23B 1.523(4) . ?
C7 H7A 0.9900 . ?
C7 H7B 0.9900 . ?
C1 C2 1.376(4) . ?
C26 C27 1.490(4) . ?
C26 H26A 0.9900 . ?
C26 H26B 0.9900 . ?
C17 C16 1.366(4) . ?
C17 H17 0.9500 . ?
C27 H27A 0.9800 . ?
C27 H27B 0.9800 . ?
C27 H27C 0.9800 . ?
C2 C3 1.388(4) . ?
C2 H2 0.9500 . ?
C16 H16 0.9500 . ?
C3 H3 0.9500 . ?
C23B H23G 0.9800 . ?
C23B H23H 0.9800 . ?
C23B H23I 0.9800 . ?

loop_
_geom_hbond_atom_site_label_D
_geom_hbond_atom_site_label_H
_geom_hbond_atom_site_label_A
_geom_hbond_distance_DH
_geom_hbond_distance_HA
_geom_hbond_distance_DA
_geom_hbond_angle_DHA
_geom_hbond_site_symmetry_A
C24 H24A Br1 0.99 3.07 3.969(3) 152.3 2_656
C24 H24B O25 0.99 2.62 3.275(3) 124.1 2_665
C8 H8B O1 0.99 2.63 3.564(4) 157.1 2_666
C19 H19 O2 0.95 2.53 3.251(3) 133.2 2_566
C23C H23C O2 0.98 2.46 3.034(4) 117.4 .
C7 H7A Br1 0.99 2.69 3.238(3) 115.3 .
C23B H23G O2 0.98 2.41 2.970(4) 116.1 .

loop_
_geom_torsion_atom_site_label_1
_geom_torsion_atom_site_label_2
_geom_torsion_atom_site_label_3
_geom_torsion_atom_site_label_4
_geom_torsion
_geom_torsion_site_symmetry_1
_geom_torsion_site_symmetry_2
_geom_torsion_site_symmetry_3
_geom_torsion_site_symmetry_4
_geom_torsion_publ_flag
C11 N12 C13 C14 -177.8(3) . . . . ?
C24 N12 C13 C14 -8.8(4) . . . . ?
C11 N12 C13 C18 1.8(3) . . . . ?
C24 N12 C13 C18 170.8(2) . . . . ?
C16 C15 C14 C13 0.1(4) . . . . ?
N12 C13 C14 C15 -178.8(3) . . . . ?
C18 C13 C14 C15 1.7(4) . . . . ?
C26 O25 C24 N12 70.0(3) . . . . ?
C13 N12 C24 O25 70.7(3) . . . . ?
C11 N12 C24 O25 -122.4(3) . . . . ?
C6 C5 C4 C3 -0.1(5) . . . . ?
C4 C5 C6 C1 1.0(5) . . . . ?
C4 C5 C6 C7 -179.4(3) . . . . ?
C20 N9 C10 O1 -146.6(3) . . . . ?
C8 N9 C10 O1 17.8(4) . . . . ?
C20 N9 C10 C11 40.7(4) . . . . ?
C8 N9 C10 C11 -154.9(2) . . . . ?
C13 N12 C11 C19 -0.6(3) . . . . ?
C24 N12 C11 C19 -169.2(3) . . . . ?
C13 N12 C11 C10 -176.8(2) . . . . ?
C24 N12 C11 C10 14.6(4) . . . . ?
O1 C10 C11 C19 -122.9(3) . . . . ?
N9 C10 C11 C19 49.7(4) . . . . ?
O1 C10 C11 N12 52.6(4) . . . . ?
N9 C10 C11 N12 -134.9(3) . . . . ?
C10 N9 C8 C7 -90.9(3) . . . . ?
C20 N9 C8 C7 74.8(3) . . . . ?
N12 C11 C19 C18 -0.8(3) . . . . ?
C10 C11 C19 C18 175.1(3) . . . . ?
C11 C19 C18 C17 -178.2(3) . . . . ?
C11 C19 C18 C13 1.9(3) . . . . ?
N12 C13 C18 C17 177.8(2) . . . . ?
C14 C13 C18 C17 -2.5(4) . . . . ?
N12 C13 C18 C19 -2.3(3) . . . . ?
C14 C13 C18 C19 177.3(3) . . . . ?
C20 O21 C22 C23A 172.8(2) . . . . ?
C20 O21 C22 C23C -69.8(3) . . . . ?
C20 O21 C22 C23B 54.4(3) . . . . ?
C22 O21 C20 O2 10.5(4) . . . . ?
C22 O21 C20 N9 -173.1(2) . . . . ?
C10 N9 C20 O2 -172.5(3) . . . . ?
C8 N9 C20 O2 22.6(4) . . . . ?
C10 N9 C20 O21 10.9(4) . . . . ?
C8 N9 C20 O21 -154.0(2) . . . . ?
C5 C6 C7 C8 -73.7(3) . . . . ?
C1 C6 C7 C8 105.8(3) . . . . ?
N9 C8 C7 C6 -166.3(2) . . . . ?
C5 C6 C1 C2 -1.4(4) . . . . ?
C7 C6 C1 C2 179.1(3) . . . . ?
C5 C6 C1 Br1 179.3(2) . . . . ?
C7 C6 C1 Br1 -0.3(4) . . . . ?
C24 O25 C26 C27 164.3(3) . . . . ?
C19 C18 C17 C16 -178.2(3) . . . . ?
C13 C18 C17 C16 1.6(4) . . . . ?
C6 C1 C2 C3 0.7(5) . . . . ?
Br1 C1 C2 C3 -179.9(2) . . . . ?
C18 C17 C16 C15 0.0(4) . . . . ?
C14 C15 C16 C17 -0.9(4) . . . . ?
C5 C4 C3 C2 -0.6(5) . . . . ?
C1 C2 C3 C4 0.3(5) . . . . ?
